data_1555884
loop_
_publ_author_name
'Rastelli, Ettore J.'
'Truong, Ngoc T.'
'Coltart, Don M.'

_publ_section_title
;
 Asymmetric Induction in Hydroacylation by Cooperative Iminium
 Ion-Transition-Metal Catalysis.
;
_journal_issue 21
_journal_name_full 'Organic letters'
_journal_page_first 5588
_journal_page_last 5591
_journal_paper_doi 10.1021/acs.orglett.6b02825
_journal_volume 18
_journal_year 2016
_chemical_absolute_configuration ad
_chemical_formula_sum 'C11 H12 O2'
_chemical_formula_weight 176.21
_space_group_IT_number 19
_space_group_name_Hall 'P 2ac 2ab'
_space_group_name_H-M_alt 'P 21 21 21'
_symmetry_cell_setting orthorhombic
_symmetry_space_group_name_H-M 'P 21 21 21'
_atom_sites_solution_hydrogens geom
_atom_sites_solution_primary direct
_atom_sites_solution_secondary difmap
_audit_creation_method SHELXL-97
_cell_angle_alpha 90.00
_cell_angle_beta 90.00
_cell_angle_gamma 90.00
_cell_formula_units_Z 4
_cell_length_a 6.9549(1)
_cell_length_b 10.5071(2)
_cell_length_c 12.9403(2)
_cell_measurement_reflns_used 6305
_cell_measurement_temperature 123(2)
_cell_measurement_theta_max 66.66
_cell_measurement_theta_min 5.42
_cell_volume 945.62(3)
_computing_cell_refinement 'SAINT v7.60A (Bruker-Nonius, 2013)'
_computing_data_collection 'APEX2 v2013.4-1 (Bruker-Nonius, 2013)'
_computing_data_reduction 'SAINT v7.60A (Bruker-Nonius, 2013)'
_computing_structure_refinement 'SHELXL v6.12 (G.M. Sheldrick, 2001)'
_computing_structure_solution 'SHELXS v6.12 (G.M. Sheldrick, 2001)'
_diffrn_ambient_temperature 123(2)
_diffrn_detector_area_resol_mean 4K
_diffrn_measured_fraction_theta_full 0.982
_diffrn_measured_fraction_theta_max 0.982
_diffrn_measurement_device_type 'Bruker DUO APEX II CCD'
_diffrn_measurement_method CCD
_diffrn_radiation_monochromator graphite
_diffrn_radiation_source 'Incoatec 30 Watt Cu microsource'
_diffrn_radiation_type CuK\a
_diffrn_radiation_wavelength 1.54178
_diffrn_reflns_av_R_equivalents 0.0205
_diffrn_reflns_av_sigmaI/netI 0.0156
_diffrn_reflns_limit_h_max 8
_diffrn_reflns_limit_h_min -8
_diffrn_reflns_limit_k_max 12
_diffrn_reflns_limit_k_min 0
_diffrn_reflns_limit_l_max 14
_diffrn_reflns_limit_l_min 0
_diffrn_reflns_number 6442
_diffrn_reflns_theta_full 66.66
_diffrn_reflns_theta_max 66.66
_diffrn_reflns_theta_min 5.42
_diffrn_standards_decay_% 0.0
_exptl_absorpt_coefficient_mu 0.679
_exptl_absorpt_correction_T_max 0.7528
_exptl_absorpt_correction_T_min 0.6926
_exptl_absorpt_correction_type empirical
_exptl_absorpt_process_details 'SAINT v7.60A'
_exptl_crystal_colour Colorless
_exptl_crystal_density_diffrn 1.238
_exptl_crystal_density_method 'not measured'
_exptl_crystal_description block
_exptl_crystal_F_000 376
_exptl_crystal_size_max 0.35
_exptl_crystal_size_mid 0.25
_exptl_crystal_size_min 0.20
_refine_diff_density_max 0.155
_refine_diff_density_min -0.143
_refine_diff_density_rms 0.028
_refine_ls_abs_structure_details 'Flack H D (1983), Acta Cryst. A39, 876-881'
_refine_ls_abs_structure_Flack 0.1(2)
_refine_ls_extinction_coef 0.0102(15)
_refine_ls_extinction_expression Fc^*^=kFc[1+0.001xFc^2^\l^3^/sin(2\q)]^-1/4^
_refine_ls_extinction_method SHELXL
_refine_ls_goodness_of_fit_ref 1.058
_refine_ls_hydrogen_treatment noref
_refine_ls_matrix_type full
_refine_ls_number_parameters 123
_refine_ls_number_reflns 1626
_refine_ls_number_restraints 0
_refine_ls_restrained_S_all 1.058
_refine_ls_R_factor_all 0.0259
_refine_ls_R_factor_gt 0.0256
_refine_ls_shift/su_max 0.001
_refine_ls_shift/su_mean 0.000
_refine_ls_structure_factor_coef Fsqd
_refine_ls_weighting_details 'calc w=1/[\s^2^(Fo^2^)+(0.0410P)^2^+0.1480P] where P=(Fo^2^+2Fc^2^)/3'
_refine_ls_weighting_scheme calc
_refine_ls_wR_factor_gt 0.0704
_refine_ls_wR_factor_ref 0.0711
_reflns_number_gt 1606
_reflns_number_total 1641
_reflns_threshold_expression >3.99sigma(I)
_cod_data_source_file ol6b02825_si_002.cif
_cod_data_source_block k1572
_cod_depositor_comments
;
The following automatic conversions were performed:

data item '_exptl_absorpt_correction_type' value 'Empirical' was
changed to 'empirical' in accordance with the
/home/saulius/struct/COD-crude-data/automatic-downloads/DataCite-retrospective/ACS/depositions/lib/dictionaries/cif_core.dic
dictionary named 'cif_core.dic' version 2.4.2 last updated on
2011-04-26.

data item '_symmetry_cell_setting' value 'Orthorhombic' was changed
to 'orthorhombic' in accordance with the
/home/saulius/struct/COD-crude-data/automatic-downloads/DataCite-retrospective/ACS/depositions/lib/dictionaries/cif_core.dic
dictionary named 'cif_core.dic' version 2.4.2 last updated on
2011-04-26.

Automatic conversion script
Id: cif_fix_values 6909 2019-04-08 15:41:33Z antanas 
;
_cod_database_code 1555884

loop_
_symmetry_equiv_pos_as_xyz
'x, y, z'
'-x+1/2, -y, z+1/2'
'-x, y+1/2, -z+1/2'
'x+1/2, -y+1/2, -z'

loop_
_atom_site_label
_atom_site_type_symbol
_atom_site_fract_x
_atom_site_fract_y
_atom_site_fract_z
_atom_site_U_iso_or_equiv
_atom_site_adp_type
_atom_site_occupancy
_atom_site_symmetry_multiplicity
_atom_site_calc_flag
_atom_site_refinement_flags
O1 O 0.44645(17) 0.76389(8) 0.41344(7) 0.0391(3) Uani 1 1 d .
O2 O 0.46186(13) 0.14943(7) 0.40850(6) 0.0283(2) Uani 1 1 d .
C1 C 0.40828(17) 0.54262(11) 0.62795(9) 0.0280(3) Uani 1 1 d .
H1 H 0.2732 0.5329 0.6532 0.033(3) Uiso 1 1 calc R
C2 C 0.43627(19) 0.68011(11) 0.58917(9) 0.0311(3) Uani 1 1 d .
H2A H 0.3280 0.7346 0.6118 0.037 Uiso 1 1 calc R
H2B H 0.5574 0.7162 0.6167 0.037 Uiso 1 1 calc R
C3 C 0.44364(18) 0.67300(10) 0.47212(9) 0.0269(3) Uani 1 1 d .
C4 C 0.44929(17) 0.53813(10) 0.44352(8) 0.0223(2) Uani 1 1 d .
C5 C 0.46859(17) 0.48358(11) 0.34535(9) 0.0250(3) Uani 1 1 d .
H5 H 0.4791 0.5356 0.2856 0.030 Uiso 1 1 calc R
C6 C 0.47205(17) 0.35304(11) 0.33727(8) 0.0255(3) Uani 1 1 d .
H6 H 0.4855 0.3142 0.2714 0.031 Uiso 1 1 calc R
C7 C 0.45581(18) 0.27694(10) 0.42629(9) 0.0236(3) Uani 1 1 d .
C8 C 0.43686(16) 0.33090(10) 0.52408(8) 0.0234(3) Uani 1 1 d .
H8 H 0.4269 0.2791 0.5840 0.028 Uiso 1 1 calc R
C9 C 0.43295(15) 0.46321(11) 0.53136(8) 0.0223(3) Uani 1 1 d .
C10 C 0.5449(3) 0.50598(14) 0.71447(10) 0.0497(4) Uani 1 1 d .
H10A H 0.5245 0.5624 0.7738 0.075 Uiso 1 1 calc R
H10B H 0.6779 0.5142 0.6903 0.075 Uiso 1 1 calc R
H10C H 0.5206 0.4177 0.7352 0.075 Uiso 1 1 calc R
C11 C 0.4484(2) 0.06678(10) 0.49649(9) 0.0297(3) Uani 1 1 d .
H11A H 0.4526 -0.0220 0.4735 0.045 Uiso 1 1 calc R
H11B H 0.3270 0.0827 0.5328 0.045 Uiso 1 1 calc R
H11C H 0.5563 0.0833 0.5433 0.045 Uiso 1 1 calc R

loop_
_atom_site_aniso_label
_atom_site_aniso_U_11
_atom_site_aniso_U_22
_atom_site_aniso_U_33
_atom_site_aniso_U_23
_atom_site_aniso_U_13
_atom_site_aniso_U_12
O1 0.0561(6) 0.0234(4) 0.0379(5) 0.0032(4) 0.0049(5) 0.0020(4)
O2 0.0359(4) 0.0206(4) 0.0284(4) -0.0018(3) -0.0001(4) -0.0008(4)
C1 0.0311(6) 0.0307(6) 0.0223(6) -0.0034(5) 0.0035(5) 0.0005(5)
C2 0.0368(6) 0.0278(6) 0.0287(6) -0.0071(5) 0.0010(6) 0.0002(5)
C3 0.0264(5) 0.0249(5) 0.0295(6) -0.0004(5) 0.0003(5) 0.0005(5)
C4 0.0208(5) 0.0237(5) 0.0224(5) -0.0007(4) -0.0003(5) 0.0001(5)
C5 0.0270(5) 0.0280(6) 0.0200(5) 0.0018(4) -0.0012(5) 0.0001(5)
C6 0.0299(6) 0.0281(6) 0.0184(5) -0.0034(4) -0.0003(5) -0.0003(5)
C7 0.0212(5) 0.0224(5) 0.0273(6) -0.0018(4) -0.0021(5) 0.0005(4)
C8 0.0249(5) 0.0250(5) 0.0203(5) 0.0036(4) 0.0010(5) -0.0001(5)
C9 0.0189(5) 0.0280(5) 0.0201(5) -0.0005(5) -0.0002(5) 0.0002(5)
C10 0.0752(10) 0.0495(8) 0.0245(7) -0.0075(6) -0.0125(7) 0.0117(8)
C11 0.0303(6) 0.0236(6) 0.0353(7) 0.0039(5) 0.0024(6) -0.0001(5)

loop_
_atom_type_symbol
_atom_type_description
_atom_type_scat_dispersion_real
_atom_type_scat_dispersion_imag
_atom_type_scat_source
C C 0.0181 0.0091 'International Tables Vol C Tables 4.2.6.8 and 6.1.1.4'
H H 0.0000 0.0000 'International Tables Vol C Tables 4.2.6.8 and 6.1.1.4'
O O 0.0492 0.0322 'International Tables Vol C Tables 4.2.6.8 and 6.1.1.4'

loop_
_geom_angle_atom_site_label_1
_geom_angle_atom_site_label_2
_geom_angle_atom_site_label_3
_geom_angle
C7 O2 C11 117.38(9)
C9 C1 C10 113.49(10)
C9 C1 C2 103.51(9)
C10 C1 C2 113.49(11)
C3 C2 C1 106.44(9)
O1 C3 C4 126.82(10)
O1 C3 C2 125.67(10)
C4 C3 C2 107.50(9)
C9 C4 C5 121.26(10)
C9 C4 C3 109.86(9)
C5 C4 C3 128.88(10)
C6 C5 C4 118.61(10)
C5 C6 C7 120.20(10)
O2 C7 C8 123.89(10)
O2 C7 C6 114.77(10)
C8 C7 C6 121.34(9)
C7 C8 C9 117.99(10)
C4 C9 C8 120.60(10)
C4 C9 C1 111.92(9)
C8 C9 C1 127.47(10)

loop_
_geom_bond_atom_site_label_1
_geom_bond_atom_site_label_2
_geom_bond_distance
O1 C3 1.2202(14)
O2 C7 1.3600(13)
O2 C11 1.4351(14)
C1 C9 1.5126(15)
C1 C10 1.5182(19)
C1 C2 1.5417(17)
C2 C3 1.5175(17)
C3 C4 1.4651(15)
C4 C9 1.3873(16)
C4 C5 1.4001(15)
C5 C6 1.3758(16)
C6 C7 1.4067(16)
C7 C8 1.3929(15)
C8 C9 1.3936(15)

loop_
_geom_torsion_atom_site_label_1
_geom_torsion_atom_site_label_2
_geom_torsion_atom_site_label_3
_geom_torsion_atom_site_label_4
_geom_torsion
C9 C1 C2 C3 8.64(13)
C10 C1 C2 C3 132.09(12)
C1 C2 C3 O1 172.74(12)
C1 C2 C3 C4 -7.99(14)
O1 C3 C4 C9 -176.74(13)
C2 C3 C4 C9 4.01(14)
O1 C3 C4 C5 3.5(2)
C2 C3 C4 C5 -175.72(12)
C9 C4 C5 C6 -0.30(18)
C3 C4 C5 C6 179.39(12)
C4 C5 C6 C7 0.20(18)
C11 O2 C7 C8 -0.20(17)
C11 O2 C7 C6 179.25(10)
C5 C6 C7 O2 -179.76(10)
C5 C6 C7 C8 -0.30(18)
O2 C7 C8 C9 179.89(10)
C6 C7 C8 C9 0.47(17)
C5 C4 C9 C8 0.50(18)
C3 C4 C9 C8 -179.25(10)
C5 C4 C9 C1 -178.45(11)
C3 C4 C9 C1 1.80(13)
C7 C8 C9 C4 -0.57(17)
C7 C8 C9 C1 178.20(11)
C10 C1 C9 C4 -130.10(13)
C2 C1 C9 C4 -6.64(13)
C10 C1 C9 C8 51.04(16)
C2 C1 C9 C8 174.50(11)
